data_4035506
loop_
_publ_author_name
'Kowalkowska, Anna'
'Jo\'nczyk, Andrzej'
'Maurin, Jan K.'

_publ_section_title
;
 Domino Reaction of Pyrrolidinium Ylides: Michael Addition/[1,2]-Stevens
 Rearrangement.
;
_journal_issue 7
_journal_name_full 'The Journal of organic chemistry'
_journal_page_first 4105
_journal_page_last 4110
_journal_paper_doi 10.1021/acs.joc.7b03278
_journal_volume 83
_journal_year 2018
_chemical_formula_moiety 'C20 H28 N2 O2'
_chemical_formula_sum 'C20 H28 N2 O2'
_chemical_formula_weight 328.44
_chemical_melting_point 364
_chemical_name_systematic
; 
2-(2-tert-butoxycarbonylethyl)-2-cyano-1-methyl-3-phenylpiperidine 
;
_space_group_IT_number 2
_space_group_name_Hall '-P 1'
_space_group_name_H-M_alt 'P -1'
_symmetry_cell_setting triclinic
_symmetry_space_group_name_Hall '-P 1'
_symmetry_space_group_name_H-M 'P -1'
_atom_sites_solution_hydrogens geom
_atom_sites_solution_primary direct
_atom_sites_solution_secondary difmap
_audit_creation_method SHELXL-97
_audit_update_record
;
2018-02-06 # Formatted by publCIF
;
_cell_angle_alpha 95.609(2)
_cell_angle_beta 97.192(2)
_cell_angle_gamma 108.834(2)
_cell_formula_units_Z 2
_cell_length_a 7.8725(2)
_cell_length_b 10.5460(3)
_cell_length_c 12.3593(2)
_cell_measurement_reflns_used 22761
_cell_measurement_temperature 293(2)
_cell_measurement_theta_max 71.1990
_cell_measurement_theta_min 3.6310
_cell_volume 953.04(4)
_computing_cell_refinement 'CrysAlisPro 1.171.39.25a (Rigaku OD, 2015)'
_computing_data_collection 'CrysAlisPro 1.171.39.25a (Rigaku OD, 2015)'
_computing_data_reduction 'CrysAlisPro 1.171.39.25a (Rigaku OD, 2015)'
_computing_molecular_graphics 'XP (Bruker AXS, 2001)'
_computing_publication_material 'SHELXL-97 (Sheldrick, 1997)'
_computing_structure_refinement 'SHELXL-97 (Sheldrick, 1997)'
_computing_structure_solution 'SHELXS-97 (Sheldrick, 1990)'
_diffrn_ambient_temperature 293(2)
_diffrn_detector 'CCD plate'
_diffrn_detector_area_resol_mean 10.4922
_diffrn_detector_type Ruby
_diffrn_measured_fraction_theta_full 0.995
_diffrn_measured_fraction_theta_max 0.995
_diffrn_measurement_device 'four-circle diffractometer'
_diffrn_measurement_device_type 'Xcalibur, Ruby'
_diffrn_measurement_method '\w scans'
_diffrn_radiation_monochromator graphite
_diffrn_radiation_probe x-ray
_diffrn_radiation_type 'Cu K\a'
_diffrn_radiation_wavelength 1.54184
_diffrn_reflns_av_R_equivalents 0.0269
_diffrn_reflns_av_sigmaI/netI 0.0099
_diffrn_reflns_limit_h_max 9
_diffrn_reflns_limit_h_min -9
_diffrn_reflns_limit_k_max 12
_diffrn_reflns_limit_k_min -12
_diffrn_reflns_limit_l_max 15
_diffrn_reflns_limit_l_min -15
_diffrn_reflns_number 39962
_diffrn_reflns_theta_full 71.23
_diffrn_reflns_theta_max 71.23
_diffrn_reflns_theta_min 3.64
_diffrn_source 'fine-focus sealed X-ray tube'
_diffrn_source_type 'Enhance (Cu) X-ray Source'
_exptl_absorpt_coefficient_mu 0.581
_exptl_absorpt_correction_T_max 0.919
_exptl_absorpt_correction_T_min 0.843
_exptl_absorpt_correction_type analytical
_exptl_absorpt_process_details
;
CrysAlisPro 1.171.39.25a (Rigaku Oxford Diffraction, 2015)
Analytical numeric absorption correction using a multifaceted crystal
			model based on expressions derived by R.C. Clark & J.S. Reid.
(Clark, R. C. & Reid, J. S. (1995). Acta Cryst. A51, 887-897)
Empirical absorption correction using spherical harmonics,
 implemented in SCALE3 ABSPACK scaling algorithm.
;
_exptl_crystal_colour colourless
_exptl_crystal_density_diffrn 1.145
_exptl_crystal_density_method 'not measured'
_exptl_crystal_description 'paralellepiped, cut from longer'
_exptl_crystal_F_000 356
_exptl_crystal_size_max 0.446
_exptl_crystal_size_mid 0.228
_exptl_crystal_size_min 0.165
_refine_diff_density_max 0.462
_refine_diff_density_min -0.357
_refine_diff_density_rms 0.049
_refine_ls_extinction_method none
_refine_ls_goodness_of_fit_ref 1.081
_refine_ls_hydrogen_treatment mixed
_refine_ls_matrix_type full
_refine_ls_number_parameters 224
_refine_ls_number_reflns 3675
_refine_ls_number_restraints 24
_refine_ls_restrained_S_all 1.078
_refine_ls_R_factor_all 0.0759
_refine_ls_R_factor_gt 0.0713
_refine_ls_shift/su_max 0.001
_refine_ls_shift/su_mean 0.000
_refine_ls_structure_factor_coef Fsqd
_refine_ls_weighting_details 'calc w=1/[\s^2^(Fo^2^)+(0.1334P)^2^+0.2493P] where P=(Fo^2^+2Fc^2^)/3'
_refine_ls_weighting_scheme calc
_refine_ls_wR_factor_gt 0.2206
_refine_ls_wR_factor_ref 0.2277
_reflns_number_gt 3289
_reflns_number_total 3675
_reflns_threshold_expression >2sigma(I)
_cod_data_source_file jo7b03278_si_003.cif
_cod_data_source_block pw15abs
_cod_database_code 4035506

loop_
_symmetry_equiv_pos_as_xyz
'x, y, z'
'-x, -y, -z'

loop_
_atom_site_label
_atom_site_type_symbol
_atom_site_fract_x
_atom_site_fract_y
_atom_site_fract_z
_atom_site_U_iso_or_equiv
_atom_site_adp_type
_atom_site_occupancy
_atom_site_symmetry_multiplicity
_atom_site_calc_flag
_atom_site_refinement_flags
_atom_site_disorder_assembly
_atom_site_disorder_group
O1 O 0.6310(2) 0.70486(16) 0.91421(19) 0.1112(6) Uani 1 1 d . . .
O2 O 0.81416(15) 0.59056(12) 0.87619(12) 0.0723(4) Uani 1 1 d . A .
N1 N 0.18885(18) 0.41525(13) 0.66403(11) 0.0601(3) Uani 1 1 d . . .
N2 N 0.3262(3) 0.2657(2) 0.45589(13) 0.0913(6) Uani 1 1 d . . .
C2 C 0.30378(19) 0.32981(15) 0.66354(11) 0.0510(3) Uani 1 1 d . . .
C3 C 0.21635(18) 0.20274(15) 0.71808(12) 0.0508(3) Uani 1 1 d . . .
H3 H 0.2125 0.2363 0.7942 0.061 Uiso 1 1 calc R . .
C4 C 0.0177(2) 0.12742(18) 0.66307(17) 0.0684(5) Uani 1 1 d . . .
H4A H 0.0144 0.0893 0.5878 0.082 Uiso 1 1 calc R . .
H4B H -0.0368 0.0536 0.7026 0.082 Uiso 1 1 calc R . .
C5 C -0.0900(2) 0.2229(2) 0.66305(18) 0.0759(5) Uani 1 1 d . . .
H5A H -0.2123 0.1759 0.6231 0.091 Uiso 1 1 calc R . .
H5B H -0.0991 0.2525 0.7383 0.091 Uiso 1 1 calc R . .
C6 C -0.0003(2) 0.3436(2) 0.61032(17) 0.0739(5) Uani 1 1 d . . .
H6A H -0.0023 0.3144 0.5331 0.089 Uiso 1 1 calc R . .
H6B H -0.0686 0.4053 0.6142 0.089 Uiso 1 1 calc R . .
C7 C 0.2650(3) 0.5418(2) 0.6193(2) 0.0870(6) Uani 1 1 d . . .
H7A H 0.1844 0.5931 0.6221 0.131 Uiso 1 1 calc R . .
H7B H 0.2789 0.5212 0.5443 0.131 Uiso 1 1 calc R . .
H7C H 0.3816 0.5938 0.6624 0.131 Uiso 1 1 calc R . .
C8 C 0.3191(2) 0.28832(18) 0.54663(14) 0.0644(4) Uani 1 1 d . . .
C9 C 0.4990(2) 0.41012(16) 0.72518(13) 0.0563(4) Uani 1 1 d . . .
H9A H 0.5701 0.3502 0.7270 0.068 Uiso 1 1 calc R . .
H9B H 0.5558 0.4824 0.6848 0.068 Uiso 1 1 calc R . .
C10 C 0.5023(2) 0.47136(18) 0.84369(14) 0.0636(4) Uani 1 1 d . . .
H10A H 0.3880 0.4865 0.8478 0.076 Uiso 1 1 calc R . .
H10B H 0.5116 0.4065 0.8926 0.076 Uiso 1 1 calc R . .
C11 C 0.32570(19) 0.10810(15) 0.72516(13) 0.0529(4) Uani 1 1 d . . .
C12 C 0.4167(2) 0.09908(17) 0.82658(14) 0.0618(4) Uani 1 1 d . . .
H12 H 0.4139 0.1539 0.8896 0.074 Uiso 1 1 calc R . .
C13 C 0.5116(2) 0.0089(2) 0.83445(17) 0.0741(5) Uani 1 1 d . . .
H13 H 0.5704 0.0028 0.9029 0.089 Uiso 1 1 calc R . .
C14 C 0.5193(3) -0.07167(19) 0.7418(2) 0.0772(5) Uani 1 1 d . . .
H14 H 0.5846 -0.1308 0.7473 0.093 Uiso 1 1 calc R . .
C15 C 0.4304(3) -0.06407(19) 0.64182(18) 0.0752(5) Uani 1 1 d . . .
H15 H 0.4348 -0.1186 0.5791 0.090 Uiso 1 1 calc R . .
C16 C 0.3341(2) 0.02416(17) 0.63321(15) 0.0653(4) Uani 1 1 d . . .
H16 H 0.2735 0.0276 0.5645 0.078 Uiso 1 1 calc R . .
C17 C 0.6547(2) 0.60145(16) 0.88338(13) 0.0574(4) Uani 1 1 d . . .
C18 C 0.9842(2) 0.70829(19) 0.89821(16) 0.0689(5) Uani 1 1 d . . .
C20 C 1.1290(3) 0.6433(3) 0.8962(3) 0.1232(11) Uani 1 1 d . A .
H20A H 1.2469 0.7124 0.9099 0.185 Uiso 1 1 calc R . .
H20B H 1.1113 0.5905 0.8252 0.185 Uiso 1 1 calc R . .
H20C H 1.1208 0.5855 0.9521 0.185 Uiso 1 1 calc R . .
C191 C 1.0124(5) 0.7650(6) 1.0224(4) 0.134(2) Uani 0.718(6) 1 d PU A 1
H19A H 1.0071 0.6934 1.0656 0.201 Uiso 0.718(6) 1 calc PR A 1
H19B H 0.9185 0.8015 1.0353 0.201 Uiso 0.718(6) 1 calc PR A 1
H19C H 1.1291 0.8351 1.0430 0.201 Uiso 0.718(6) 1 calc PR A 1
C211 C 0.9840(7) 0.8039(6) 0.8190(7) 0.1695(16) Uani 0.718(6) 1 d PU A 1
H21A H 0.8882 0.8401 0.8269 0.254 Uiso 0.718(6) 1 calc PR A 1
H21B H 0.9648 0.7575 0.7453 0.254 Uiso 0.718(6) 1 calc PR A 1
H21C H 1.0990 0.8764 0.8331 0.254 Uiso 0.718(6) 1 calc PR A 1
C192 C 0.9991(15) 0.8296(16) 0.9775(10) 0.134(2) Uani 0.282(6) 1 d PU A 2
H19D H 1.0155 0.8100 1.0515 0.201 Uiso 0.282(6) 1 calc PR A 2
H19E H 0.8899 0.8515 0.9634 0.201 Uiso 0.282(6) 1 calc PR A 2
H19F H 1.1014 0.9050 0.9683 0.201 Uiso 0.282(6) 1 calc PR A 2
C212 C 0.974(2) 0.7649(19) 0.798(2) 0.1695(16) Uani 0.282(6) 1 d PU A 2
H21D H 0.9645 0.6980 0.7366 0.254 Uiso 0.282(6) 1 calc PR A 2
H21E H 1.0824 0.8417 0.8006 0.254 Uiso 0.282(6) 1 calc PR A 2
H21F H 0.8697 0.7931 0.7888 0.254 Uiso 0.282(6) 1 calc PR A 2

loop_
_atom_site_aniso_label
_atom_site_aniso_U_11
_atom_site_aniso_U_22
_atom_site_aniso_U_33
_atom_site_aniso_U_23
_atom_site_aniso_U_13
_atom_site_aniso_U_12
O1 0.0720(8) 0.0693(8) 0.1856(18) -0.0140(10) 0.0278(10) 0.0219(7)
O2 0.0491(5) 0.0606(6) 0.0986(9) -0.0014(6) 0.0129(5) 0.0105(5)
N1 0.0616(7) 0.0560(7) 0.0643(7) 0.0113(6) 0.0062(6) 0.0228(6)
N2 0.1188(13) 0.1006(12) 0.0561(8) 0.0071(8) 0.0192(8) 0.0390(11)
C2 0.0509(7) 0.0516(7) 0.0477(7) 0.0053(5) 0.0073(5) 0.0144(6)
C3 0.0428(6) 0.0505(7) 0.0525(7) 0.0056(6) 0.0036(5) 0.0090(5)
C4 0.0467(7) 0.0606(9) 0.0845(11) 0.0059(8) -0.0024(7) 0.0064(7)
C5 0.0454(7) 0.0864(12) 0.0891(12) 0.0091(10) -0.0027(8) 0.0193(8)
C6 0.0642(9) 0.0841(11) 0.0750(10) 0.0089(9) -0.0044(8) 0.0342(8)
C7 0.0980(13) 0.0687(10) 0.1021(14) 0.0312(10) 0.0178(11) 0.0330(10)
C8 0.0721(9) 0.0638(9) 0.0561(8) 0.0087(7) 0.0119(7) 0.0207(7)
C9 0.0471(7) 0.0525(8) 0.0627(8) 0.0063(6) 0.0136(6) 0.0069(6)
C10 0.0523(8) 0.0653(9) 0.0605(8) 0.0011(7) 0.0089(6) 0.0052(7)
C11 0.0451(6) 0.0449(7) 0.0599(8) 0.0068(6) 0.0034(6) 0.0057(5)
C12 0.0556(8) 0.0552(8) 0.0646(9) 0.0077(7) -0.0019(7) 0.0100(7)
C13 0.0590(9) 0.0689(10) 0.0857(11) 0.0213(9) -0.0084(8) 0.0145(8)
C14 0.0632(9) 0.0568(9) 0.1116(15) 0.0169(9) 0.0085(9) 0.0214(7)
C15 0.0781(10) 0.0590(9) 0.0875(12) 0.0012(8) 0.0106(9) 0.0257(8)
C16 0.0674(9) 0.0581(9) 0.0660(9) 0.0032(7) 0.0022(7) 0.0202(7)
C17 0.0539(7) 0.0566(8) 0.0571(8) 0.0025(6) 0.0097(6) 0.0143(6)
C18 0.0451(7) 0.0656(10) 0.0819(11) 0.0030(8) 0.0080(7) 0.0031(7)
C20 0.0622(12) 0.124(2) 0.184(3) 0.035(2) 0.0244(15) 0.0280(13)
C191 0.0749(16) 0.178(5) 0.088(3) -0.028(2) -0.0086(17) -0.020(2)
C211 0.0736(16) 0.163(3) 0.254(4) 0.144(3) 0.0021(19) -0.007(2)
C192 0.0749(16) 0.178(5) 0.088(3) -0.028(2) -0.0086(17) -0.020(2)
C212 0.0736(16) 0.163(3) 0.254(4) 0.144(3) 0.0021(19) -0.007(2)

loop_
_atom_type_symbol
_atom_type_description
_atom_type_scat_dispersion_real
_atom_type_scat_dispersion_imag
_atom_type_scat_source
C C 0.0181 0.0091 'International Tables Vol C Tables 4.2.6.8 and 6.1.1.4'
H H 0.0000 0.0000 'International Tables Vol C Tables 4.2.6.8 and 6.1.1.4'
N N 0.0311 0.0180 'International Tables Vol C Tables 4.2.6.8 and 6.1.1.4'
O O 0.0492 0.0322 'International Tables Vol C Tables 4.2.6.8 and 6.1.1.4'

loop_
_geom_angle_atom_site_label_1
_geom_angle_atom_site_label_2
_geom_angle_atom_site_label_3
_geom_angle
C17 O2 C18 122.78(14)
C7 N1 C6 110.48(15)
C7 N1 C2 113.41(15)
C6 N1 C2 113.48(13)
N1 C2 C8 108.84(13)
N1 C2 C9 110.71(12)
C8 C2 C9 107.11(12)
N1 C2 C3 109.25(12)
C8 C2 C3 110.34(12)
C9 C2 C3 110.55(12)
C11 C3 C4 111.79(12)
C11 C3 C2 114.20(12)
C4 C3 C2 111.22(13)
C11 C3 H3 106.3
C4 C3 H3 106.3
C2 C3 H3 106.3
C5 C4 C3 110.45(14)
C5 C4 H4A 109.6
C3 C4 H4A 109.6
C5 C4 H4B 109.6
C3 C4 H4B 109.6
H4A C4 H4B 108.1
C6 C5 C4 110.61(16)
C6 C5 H5A 109.5
C4 C5 H5A 109.5
C6 C5 H5B 109.5
C4 C5 H5B 109.5
H5A C5 H5B 108.1
N1 C6 C5 112.06(15)
N1 C6 H6A 109.2
C5 C6 H6A 109.2
N1 C6 H6B 109.2
C5 C6 H6B 109.2
H6A C6 H6B 107.9
N1 C7 H7A 109.5
N1 C7 H7B 109.5
H7A C7 H7B 109.5
N1 C7 H7C 109.5
H7A C7 H7C 109.5
H7B C7 H7C 109.5
N2 C8 C2 174.2(2)
C10 C9 C2 112.80(12)
C10 C9 H9A 109.0
C2 C9 H9A 109.0
C10 C9 H9B 109.0
C2 C9 H9B 109.0
H9A C9 H9B 107.8
C17 C10 C9 113.86(13)
C17 C10 H10A 108.8
C9 C10 H10A 108.8
C17 C10 H10B 108.8
C9 C10 H10B 108.8
H10A C10 H10B 107.7
C12 C11 C16 117.59(16)
C12 C11 C3 120.12(14)
C16 C11 C3 122.25(14)
C13 C12 C11 120.51(17)
C13 C12 H12 119.7
C11 C12 H12 119.7
C14 C13 C12 120.56(18)
C14 C13 H13 119.7
C12 C13 H13 119.7
C15 C14 C13 119.55(19)
C15 C14 H14 120.2
C13 C14 H14 120.2
C14 C15 C16 120.38(19)
C14 C15 H15 119.8
C16 C15 H15 119.8
C15 C16 C11 121.40(17)
C15 C16 H16 119.3
C11 C16 H16 119.3
O1 C17 O2 124.51(15)
O1 C17 C10 122.94(16)
O2 C17 C10 112.49(15)
C212 C18 C211 17.5(10)
C212 C18 O2 101.4(6)
C211 C18 O2 111.7(2)
C212 C18 C192 98.7(11)
C211 C18 C192 81.3(7)
O2 C18 C192 119.6(5)
C212 C18 C20 106.3(9)
C211 C18 C20 115.7(3)
O2 C18 C20 102.80(17)
C192 C18 C20 124.6(5)
C212 C18 C191 134.5(9)
C211 C18 C191 117.0(4)
O2 C18 C191 106.3(2)
C192 C18 C191 36.0(6)
C20 C18 C191 101.8(3)
C18 C20 H20A 109.5
C18 C20 H20B 109.5
H20A C20 H20B 109.5
C18 C20 H20C 109.5
H20A C20 H20C 109.5
H20B C20 H20C 109.5
C18 C191 H19A 109.5
C18 C191 H19B 109.5
H19A C191 H19B 109.5
C18 C191 H19C 109.5
H19A C191 H19C 109.5
H19B C191 H19C 109.5
C18 C211 H21A 109.5
C18 C211 H21B 109.5
H21A C211 H21B 109.5
C18 C211 H21C 109.5
H21A C211 H21C 109.5
H21B C211 H21C 109.5
C18 C192 H19D 109.5
C18 C192 H19E 109.5
H19D C192 H19E 109.5
C18 C192 H19F 109.5
H19D C192 H19F 109.5
H19E C192 H19F 109.5
C18 C212 H21D 109.5
C18 C212 H21E 109.5
H21D C212 H21E 109.5
C18 C212 H21F 109.5
H21D C212 H21F 109.5
H21E C212 H21F 109.5

loop_
_geom_bond_atom_site_label_1
_geom_bond_atom_site_label_2
_geom_bond_distance
O1 C17 1.199(2)
O2 C17 1.310(2)
O2 C18 1.4757(19)
N1 C7 1.468(2)
N1 C6 1.469(2)
N1 C2 1.469(2)
N2 C8 1.135(2)
C2 C8 1.499(2)
C2 C9 1.5491(19)
C2 C3 1.556(2)
C3 C11 1.516(2)
C3 C4 1.538(2)
C3 H3 0.9800
C4 C5 1.511(3)
C4 H4A 0.9700
C4 H4B 0.9700
C5 C6 1.497(3)
C5 H5A 0.9700
C5 H5B 0.9700
C6 H6A 0.9700
C6 H6B 0.9700
C7 H7A 0.9600
C7 H7B 0.9600
C7 H7C 0.9600
C9 C10 1.536(2)
C9 H9A 0.9700
C9 H9B 0.9700
C10 C17 1.490(2)
C10 H10A 0.9700
C10 H10B 0.9700
C11 C12 1.391(2)
C11 C16 1.393(2)
C12 C13 1.390(3)
C12 H12 0.9300
C13 C14 1.377(3)
C13 H13 0.9300
C14 C15 1.364(3)
C14 H14 0.9300
C15 C16 1.381(3)
C15 H15 0.9300
C16 H16 0.9300
C18 C212 1.43(2)
C18 C211 1.473(7)
C18 C192 1.496(15)
C18 C20 1.509(3)
C18 C191 1.553(5)
C20 H20A 0.9600
C20 H20B 0.9600
C20 H20C 0.9600
C191 H19A 0.9600
C191 H19B 0.9600
C191 H19C 0.9600
C211 H21A 0.9600
C211 H21B 0.9600
C211 H21C 0.9600
C192 H19D 0.9600
C192 H19E 0.9600
C192 H19F 0.9600
C212 H21D 0.9600
C212 H21E 0.9600
C212 H21F 0.9600

loop_
_geom_torsion_atom_site_label_1
_geom_torsion_atom_site_label_2
_geom_torsion_atom_site_label_3
_geom_torsion_atom_site_label_4
_geom_torsion
C7 N1 C2 C8 -62.47(17)
C6 N1 C2 C8 64.65(17)
C7 N1 C2 C9 55.00(18)
C6 N1 C2 C9 -177.87(14)
C7 N1 C2 C3 176.98(14)
C6 N1 C2 C3 -55.89(17)
N1 C2 C3 C11 -178.47(11)
C8 C2 C3 C11 61.90(16)
C9 C2 C3 C11 -56.40(16)
N1 C2 C3 C4 53.86(16)
C8 C2 C3 C4 -65.76(17)
C9 C2 C3 C4 175.94(13)
C11 C3 C4 C5 176.83(15)
C2 C3 C4 C5 -54.21(19)
C3 C4 C5 C6 54.7(2)
C7 N1 C6 C5 -173.01(18)
C2 N1 C6 C5 58.3(2)
C4 C5 C6 N1 -56.4(2)
N1 C2 C8 N2 19(2)
C9 C2 C8 N2 -100.9(19)
C3 C2 C8 N2 138.7(19)
N1 C2 C9 C10 55.77(17)
C8 C2 C9 C10 174.30(15)
C3 C2 C9 C10 -65.44(18)
C2 C9 C10 C17 -148.37(15)
C4 C3 C11 C12 -124.17(16)
C2 C3 C11 C12 108.46(16)
C4 C3 C11 C16 53.4(2)
C2 C3 C11 C16 -73.98(17)
C16 C11 C12 C13 -0.1(2)
C3 C11 C12 C13 177.56(14)
C11 C12 C13 C14 0.9(3)
C12 C13 C14 C15 -1.0(3)
C13 C14 C15 C16 0.3(3)
C14 C15 C16 C11 0.5(3)
C12 C11 C16 C15 -0.6(2)
C3 C11 C16 C15 -178.22(15)
C18 O2 C17 O1 -4.5(3)
C18 O2 C17 C10 172.78(15)
C9 C10 C17 O1 121.4(2)
C9 C10 C17 O2 -56.0(2)
C17 O2 C18 C212 -78.2(10)
C17 O2 C18 C211 -63.4(4)
C17 O2 C18 C192 28.8(7)
C17 O2 C18 C20 171.9(2)
C17 O2 C18 C191 65.3(3)
